data_7207151
loop_
_publ_author_name
'Shen, Qian Jin'
'Wei, Hong Qing'
'Zou, Wen Sheng'
'Sun, Hao Ling'
'Jin, Wei Jun'

_publ_section_title
;
 Cocrystals assembled by pyrene and 1,2- or 1,4-diiodotetrafluorobenzenes
 and their phosphorescent behaviors modulated by local molecular
 environment
;
_journal_issue 3
_journal_name_full CrystEngComm
_journal_page_first 1010
_journal_paper_doi 10.1039/c1ce06069d
_journal_volume 14
_journal_year 2012
_chemical_formula_moiety 'C10 H4 O8, 2(C6 H6 N O2)'
_chemical_formula_sum 'C22 H16 N2 O12'
_chemical_formula_weight 500.37
_chemical_name_common
;
bis(Nicotinium) 2,5-dihydrogenpyromellitate
;
_chemical_name_systematic
;
bis(3-Carboxypyridinium) 2,5-dicarboxybenzene-1,4-dicarboxylate
;
_space_group_IT_number 14
_symmetry_cell_setting monoclinic
_symmetry_space_group_name_Hall '-P 2ybc'
_symmetry_space_group_name_H-M 'P 1 21/c 1'
_atom_sites_solution_hydrogens geom
_atom_sites_solution_primary direct
_atom_sites_solution_secondary difmap
_audit_creation_method SHELXL-97
_cell_angle_alpha 90.00
_cell_angle_beta 94.931(3)
_cell_angle_gamma 90.00
_cell_formula_units_Z 2
_cell_length_a 7.0774(2)
_cell_length_b 7.5332(3)
_cell_length_c 19.4180(6)
_cell_measurement_reflns_used 5730
_cell_measurement_temperature 298(2)
_cell_measurement_theta_max 29.5449
_cell_measurement_theta_min 2.8830
_cell_volume 1031.45(6)
_computing_cell_refinement 'CrysAlisPro (Oxford Diffraction Ltd., 2010)'
_computing_data_collection 'CrysAlisPro (Oxford Diffraction Ltd., 2010)'
_computing_data_reduction 'CrysAlisPro (Oxford Diffraction Ltd., 2010)'
_computing_molecular_graphics 'Ortep-3 for Windows (Farrugia, 1997)'
_computing_publication_material 'WinGX publication routines (Farrugia, 1999)'
_computing_structure_refinement 'SHELXL-97 (Sheldrick, 1997)'
_computing_structure_solution 'SHELXS-97 (Sheldrick, 1997)'
_diffrn_ambient_temperature 298(2)
_diffrn_detector_area_resol_mean 10.4186
_diffrn_measured_fraction_theta_full 0.999
_diffrn_measured_fraction_theta_max 0.849
_diffrn_measurement_device_type 'Xcalibur, Atlas, Gemini ultra'
_diffrn_measurement_method '\w scans'
_diffrn_radiation_monochromator graphite
_diffrn_radiation_source 'fine-focus sealed tube'
_diffrn_radiation_type MoK\a
_diffrn_radiation_wavelength 0.71073
_diffrn_reflns_av_R_equivalents 0.0249
_diffrn_reflns_av_sigmaI/netI 0.0389
_diffrn_reflns_limit_h_max 9
_diffrn_reflns_limit_h_min -7
_diffrn_reflns_limit_k_max 7
_diffrn_reflns_limit_k_min -10
_diffrn_reflns_limit_l_max 23
_diffrn_reflns_limit_l_min -26
_diffrn_reflns_number 5418
_diffrn_reflns_theta_full 26.51
_diffrn_reflns_theta_max 29.51
_diffrn_reflns_theta_min 2.89
_exptl_absorpt_coefficient_mu 0.134
_exptl_absorpt_correction_T_max 1.00000
_exptl_absorpt_correction_T_min 0.79137
_exptl_absorpt_correction_type multi-scan
_exptl_absorpt_process_details
;
CrysAlisPro, Oxford Diffraction Ltd.,
Version 1.171.33.55 (release 05-01-2010 CrysAlis171 .NET)
(compiled Jan 5 2010,16:28:46)
Empirical absorption correction using spherical harmonics,
implemented in SCALE3 ABSPACK scaling algorithm.
;
_exptl_crystal_colour colorless
_exptl_crystal_density_diffrn 1.611
_exptl_crystal_density_method 'not measured'
_exptl_crystal_description pyramidal
_exptl_crystal_F_000 516
_exptl_crystal_size_max 0.20
_exptl_crystal_size_mid 0.15
_exptl_crystal_size_min 0.15
_refine_diff_density_max 0.240
_refine_diff_density_min -0.151
_refine_diff_density_rms 0.038
_refine_ls_extinction_coef 0.018(3)
_refine_ls_extinction_expression Fc^*^=kFc[1+0.001xFc^2^\l^3^/sin(2\q)]^-1/4^
_refine_ls_extinction_method SHELXL
_refine_ls_goodness_of_fit_ref 0.969
_refine_ls_hydrogen_treatment mixed
_refine_ls_matrix_type full
_refine_ls_number_parameters 169
_refine_ls_number_reflns 2439
_refine_ls_number_restraints 0
_refine_ls_restrained_S_all 0.969
_refine_ls_R_factor_all 0.0552
_refine_ls_R_factor_gt 0.0346
_refine_ls_shift/su_max 0.001
_refine_ls_shift/su_mean 0.000
_refine_ls_structure_factor_coef Fsqd
_refine_ls_weighting_details 'calc w=1/[\s^2^(Fo^2^)+(0.0551P)^2^+0.0000P] where P=(Fo^2^+2Fc^2^)/3'
_refine_ls_weighting_scheme calc
_refine_ls_wR_factor_gt 0.0877
_refine_ls_wR_factor_ref 0.0926
_reflns_number_gt 1707
_reflns_number_total 2441
_reflns_threshold_expression >2sigma(I)
_cod_data_source_file c1ce06069d.txt
_cod_data_source_block 3a
_cod_original_sg_symbol_H-M 'P 21/c'
_cod_database_code 7207151

loop_
_symmetry_equiv_pos_as_xyz
'x, y, z'
'-x, y+1/2, -z+1/2'
'-x, -y, -z'
'x, -y-1/2, z-1/2'

loop_
_atom_site_label
_atom_site_type_symbol
_atom_site_fract_x
_atom_site_fract_y
_atom_site_fract_z
_atom_site_U_iso_or_equiv
_atom_site_adp_type
_atom_site_occupancy
_atom_site_symmetry_multiplicity
_atom_site_calc_flag
_atom_site_refinement_flags
C1 C -0.16712(16) 0.04033(17) 0.45713(6) 0.0245(3) Uani 1 1 d .
C2 C -0.14839(16) 0.09996(16) 0.52643(6) 0.0237(3) Uani 1 1 d .
C3 C 0.01903(17) 0.05622(17) 0.56590(6) 0.0256(3) Uani 1 1 d .
H3 H 0.0321 0.0953 0.6115 0.031 Uiso 1 1 calc R
C4 C -0.33100(17) 0.06868(19) 0.40170(7) 0.0305(3) Uani 1 1 d .
C5 C -0.28534(18) 0.20613(18) 0.56585(7) 0.0293(3) Uani 1 1 d .
C6 C 0.17732(18) 0.48593(18) 0.60251(7) 0.0326(3) Uani 1 1 d .
H6 H 0.1359 0.4665 0.5564 0.039 Uiso 1 1 calc R
C7 C 0.06368(17) 0.57407(18) 0.64486(6) 0.0282(3) Uani 1 1 d .
C8 C 0.12791(19) 0.6000(2) 0.71344(7) 0.0356(3) Uani 1 1 d .
H8 H 0.0523 0.6582 0.7432 0.043 Uiso 1 1 calc R
C9 C 0.3062(2) 0.5383(2) 0.73738(7) 0.0394(4) Uani 1 1 d .
H9 H 0.3516 0.5555 0.7833 0.047 Uiso 1 1 calc R
C10 C 0.4143(2) 0.4524(2) 0.69310(8) 0.0390(4) Uani 1 1 d .
H10 H 0.5342 0.4109 0.7086 0.047 Uiso 1 1 calc R
C11 C -0.12334(18) 0.64022(18) 0.61340(7) 0.0304(3) Uani 1 1 d .
N1 N 0.34762(16) 0.42799(16) 0.62766(6) 0.0367(3) Uani 1 1 d .
H1 H 0.4171 0.3726 0.6004 0.044 Uiso 1 1 calc R
O1 O -0.32378(14) 0.00203(17) 0.34528(5) 0.0526(3) Uani 1 1 d .
O2 O -0.47221(13) 0.16623(15) 0.41630(5) 0.0445(3) Uani 1 1 d .
O3 O -0.24413(14) 0.24556(14) 0.62603(5) 0.0398(3) Uani 1 1 d .
O4 O -0.44612(13) 0.25487(14) 0.53439(5) 0.0442(3) Uani 1 1 d .
H4 H -0.465(3) 0.213(3) 0.4772(11) 0.079(6) Uiso 1 1 d .
O5 O -0.22249(14) 0.72133(16) 0.65795(5) 0.0463(3) Uani 1 1 d .
H5 H -0.3237 0.7546 0.6384 0.070 Uiso 1 1 calc R
O6 O -0.17297(14) 0.62216(14) 0.55296(5) 0.0440(3) Uani 1 1 d .

loop_
_atom_site_aniso_label
_atom_site_aniso_U_11
_atom_site_aniso_U_22
_atom_site_aniso_U_33
_atom_site_aniso_U_23
_atom_site_aniso_U_13
_atom_site_aniso_U_12
C1 0.0184(5) 0.0274(6) 0.0271(6) 0.0031(5) -0.0017(5) 0.0003(5)
C2 0.0182(5) 0.0264(7) 0.0266(6) 0.0036(5) 0.0022(5) 0.0010(5)
C3 0.0230(6) 0.0302(7) 0.0232(6) -0.0008(5) -0.0007(5) 0.0006(6)
C4 0.0219(6) 0.0371(8) 0.0312(7) 0.0022(6) -0.0047(5) 0.0023(6)
C5 0.0234(6) 0.0318(7) 0.0329(7) 0.0028(6) 0.0037(5) 0.0045(6)
C6 0.0320(7) 0.0355(8) 0.0297(7) -0.0032(6) -0.0003(6) 0.0037(6)
C7 0.0263(6) 0.0314(7) 0.0263(7) -0.0010(5) 0.0001(5) 0.0023(6)
C8 0.0348(7) 0.0448(9) 0.0267(7) -0.0040(6) -0.0001(6) 0.0097(7)
C9 0.0365(7) 0.0473(9) 0.0325(7) -0.0018(7) -0.0076(6) 0.0083(7)
C10 0.0288(7) 0.0398(8) 0.0469(8) 0.0012(7) -0.0050(6) 0.0074(7)
C11 0.0267(6) 0.0347(8) 0.0293(7) -0.0001(6) -0.0005(5) 0.0032(6)
N1 0.0310(6) 0.0385(7) 0.0413(7) -0.0053(6) 0.0075(5) 0.0095(5)
O1 0.0376(6) 0.0826(9) 0.0345(6) -0.0146(6) -0.0141(5) 0.0188(6)
O2 0.0295(5) 0.0611(7) 0.0406(6) -0.0053(5) -0.0104(4) 0.0216(5)
O3 0.0374(5) 0.0534(7) 0.0291(5) -0.0048(5) 0.0054(4) 0.0129(5)
O4 0.0275(5) 0.0633(7) 0.0410(6) -0.0089(5) -0.0019(4) 0.0215(5)
O5 0.0320(5) 0.0702(8) 0.0357(6) -0.0056(5) -0.0036(4) 0.0223(6)
O6 0.0408(6) 0.0590(7) 0.0301(5) -0.0032(5) -0.0091(4) 0.0109(5)

loop_
_atom_type_symbol
_atom_type_description
_atom_type_scat_dispersion_real
_atom_type_scat_dispersion_imag
_atom_type_scat_source
C C 0.0033 0.0016 'International Tables Vol C Tables 4.2.6.8 and 6.1.1.4'
H H 0.0000 0.0000 'International Tables Vol C Tables 4.2.6.8 and 6.1.1.4'
N N 0.0061 0.0033 'International Tables Vol C Tables 4.2.6.8 and 6.1.1.4'
O O 0.0106 0.0060 'International Tables Vol C Tables 4.2.6.8 and 6.1.1.4'

loop_
_geom_angle_atom_site_label_1
_geom_angle_atom_site_label_2
_geom_angle_atom_site_label_3
_geom_angle
_geom_angle_site_symmetry_1
_geom_angle_site_symmetry_2
_geom_angle_site_symmetry_3
_geom_angle_publ_flag
C4 O2 H4 113.9(10) . . . no
C5 O4 H4 113.7(11) . . . no
C11 O5 H5 109.00 . . . no
C6 N1 C10 122.67(12) . . . yes
C6 N1 H1 119.00 . . . no
C10 N1 H1 119.00 . . . no
C3 C1 C4 113.37(10) 3_556 . . no
C2 C1 C4 129.00(11) . . . no
C2 C1 C3 117.63(11) . . 3_556 no
C1 C2 C3 116.99(11) . . . no
C1 C2 C5 129.58(11) . . . no
C3 C2 C5 113.43(10) . . . no
C1 C3 C2 125.39(11) . 3_556 3_556 no
O2 C4 C1 118.67(11) . . . yes
O1 C4 O2 121.90(12) . . . yes
O1 C4 C1 119.42(12) . . . yes
O3 C5 C2 120.23(12) . . . yes
O3 C5 O4 120.75(12) . . . yes
O4 C5 C2 119.02(11) . . . yes
C2 C3 H3 117.00 . . . no
C1 C3 H3 117.00 3_556 . . no
N1 C6 C7 119.81(12) . . . yes
C6 C7 C8 119.00(12) . . . no
C6 C7 C11 117.46(11) . . . no
C8 C7 C11 123.53(12) . . . no
C7 C8 C9 119.31(13) . . . no
C8 C9 C10 119.45(13) . . . no
N1 C10 C9 119.76(13) . . . yes
O5 C11 O6 124.63(12) . . . yes
O5 C11 C7 113.02(11) . . . yes
O6 C11 C7 122.33(12) . . . yes
N1 C6 H6 120.00 . . . no
C7 C6 H6 120.00 . . . no
C7 C8 H8 120.00 . . . no
C9 C8 H8 120.00 . . . no
C8 C9 H9 120.00 . . . no
C10 C9 H9 120.00 . . . no
N1 C10 H10 120.00 . . . no
C9 C10 H10 120.00 . . . no

loop_
_geom_bond_atom_site_label_1
_geom_bond_atom_site_label_2
_geom_bond_distance
_geom_bond_site_symmetry_2
_geom_bond_publ_flag
O1 C4 1.2102(17) . yes
O2 C4 1.2915(16) . yes
O3 C5 1.2167(17) . yes
O4 C5 1.2974(16) . yes
O2 H4 1.23(2) . no
O4 H4 1.15(2) . no
O5 C11 1.3109(17) . yes
O6 C11 1.2035(17) . yes
O5 H5 0.8200 . no
N1 C10 1.3297(19) . yes
N1 C6 1.3344(17) . yes
N1 H1 0.8600 . no
C1 C3 1.3813(17) 3_556 no
C1 C2 1.4140(17) . no
C1 C4 1.5280(17) . no
C2 C5 1.5141(18) . no
C2 C3 1.3942(17) . no
C3 H3 0.9300 . no
C6 C7 1.3703(18) . no
C7 C8 1.3835(18) . no
C7 C11 1.4948(18) . no
C8 C9 1.387(2) . no
C9 C10 1.363(2) . no
C6 H6 0.9300 . no
C8 H8 0.9300 . no
C9 H9 0.9300 . no
C10 H10 0.9300 . no

loop_
_geom_hbond_atom_site_label_D
_geom_hbond_atom_site_label_H
_geom_hbond_atom_site_label_A
_geom_hbond_distance_DH
_geom_hbond_distance_HA
_geom_hbond_distance_DA
_geom_hbond_angle_DHA
_geom_hbond_site_symmetry_A
_geom_hbond_publ_flag
N1 H1 O3 0.8600 2.5900 3.2021(15) 129.00 1_655 no
N1 H1 O4 0.8600 1.8900 2.7507(15) 175.00 1_655 yes
O4 H4 O2 1.15(2) 1.23(2) 2.3802(14) 176(2) . yes
O5 H5 O2 0.8200 1.8200 2.6324(14) 171.00 3_466 yes
C6 H6 O6 0.9300 2.2600 3.1244(17) 154.00 3_566 yes
C9 H9 O1 0.9300 2.5400 3.2244(17) 131.00 4_666 yes
C9 H9 O3 0.9300 2.4400 3.1410(17) 132.00 2_556 yes

loop_
_geom_torsion_atom_site_label_1
_geom_torsion_atom_site_label_2
_geom_torsion_atom_site_label_3
_geom_torsion_atom_site_label_4
_geom_torsion
_geom_torsion_site_symmetry_1
_geom_torsion_site_symmetry_3
_geom_torsion_site_symmetry_4
_geom_torsion_publ_flag
C10 N1 C6 C7 -0.2(2) . . . no
C6 N1 C10 C9 0.6(2) . . . no
C3 C1 C2 C5 -179.64(12) 3_556 . . no
C4 C1 C2 C3 -179.31(12) . . . no
C2 C1 C3 C2 -0.08(19) . 3_556 3_556 no
C4 C1 C2 C5 1.0(2) . . . no
C2 C1 C4 O1 -177.72(13) . . . no
C2 C1 C4 O2 3.5(2) . . . no
C3 C1 C4 O1 2.88(18) 3_556 . . no
C3 C1 C4 O2 -175.92(12) 3_556 . . no
C3 C1 C2 C3 0.07(17) 3_556 . . no
C4 C1 C3 C2 179.40(12) . 3_556 3_556 no
C1 C2 C5 O4 -0.4(2) . . . no
C1 C2 C5 O3 179.95(13) . . . no
C1 C2 C3 C1 -0.08(19) . . 3_556 no
C5 C2 C3 C1 179.68(12) . . 3_556 no
C3 C2 C5 O4 179.87(12) . . . no
C3 C2 C5 O3 0.23(18) . . . no
N1 C6 C7 C11 178.38(12) . . . no
N1 C6 C7 C8 -0.5(2) . . . no
C6 C7 C8 C9 0.8(2) . . . no
C6 C7 C11 O5 179.47(12) . . . no
C6 C7 C11 O6 -1.8(2) . . . no
C8 C7 C11 O5 -1.69(19) . . . no
C8 C7 C11 O6 176.99(14) . . . no
C11 C7 C8 C9 -178.02(13) . . . no
C7 C8 C9 C10 -0.4(2) . . . no
C8 C9 C10 N1 -0.3(2) . . . no
